data_1503116
loop_
_publ_author_name
'Li, Hongyan'
'Hsung, Richard P.'
'DeKorver, Kyle A.'
'Wei, Yonggang'

_publ_section_title
;
 Copper-catalyzed Ficini [2 + 2] cycloaddition of ynamides.
;
_journal_issue 17
_journal_name_full 'Organic letters'
_journal_page_first 3780
_journal_page_last 3783
_journal_paper_doi 10.1021/ol101418d
_journal_volume 12
_journal_year 2010
_chemical_absolute_configuration ad
_chemical_formula_moiety 'C23 H25 N O4 S'
_chemical_formula_sum 'C23 H25 N O4 S'
_chemical_formula_weight 411.50
_chemical_name_common 10026a
_chemical_name_systematic
; 
 ? 
;
_space_group_IT_number 19
_symmetry_cell_setting orthorhombic
_symmetry_space_group_name_Hall 'P 2ac 2ab'
_symmetry_space_group_name_H-M 'P 21 21 21'
_atom_sites_solution_hydrogens geom
_atom_sites_solution_primary direct
_atom_sites_solution_secondary difmap
_audit_creation_method SHELXL-97
_cell_angle_alpha 90.00
_cell_angle_beta 90.00
_cell_angle_gamma 90.00
_cell_formula_units_Z 4
_cell_length_a 8.2740(9)
_cell_length_b 10.2749(11)
_cell_length_c 23.741(3)
_cell_measurement_reflns_used 2977
_cell_measurement_temperature 123(2)
_cell_measurement_theta_max 26.01
_cell_measurement_theta_min 2.61
_cell_volume 2018.3(4)
_computing_cell_refinement 'Bruker SMART'
_computing_data_collection 'Bruker SMART'
_computing_data_reduction 'Bruker SAINT'
_computing_molecular_graphics 'Bruker SHELXTL'
_computing_publication_material 'Bruker SHELXTL'
_computing_structure_refinement 'Bruker SHELXTL'
_computing_structure_solution 'Bruker SHELXTL'
_diffrn_ambient_temperature 123(2)
_diffrn_measured_fraction_theta_full 0.999
_diffrn_measured_fraction_theta_max 0.999
_diffrn_measurement_device_type 'CCD area detector'
_diffrn_measurement_method 'phi and omega scans'
_diffrn_radiation_monochromator graphite
_diffrn_radiation_source 'sealed tube'
_diffrn_radiation_type MoK\a
_diffrn_radiation_wavelength 0.71073
_diffrn_reflns_av_R_equivalents 0.0483
_diffrn_reflns_av_sigmaI/netI 0.0335
_diffrn_reflns_limit_h_max 10
_diffrn_reflns_limit_h_min -10
_diffrn_reflns_limit_k_max 12
_diffrn_reflns_limit_k_min 0
_diffrn_reflns_limit_l_max 29
_diffrn_reflns_limit_l_min 0
_diffrn_reflns_number 22627
_diffrn_reflns_theta_full 26.39
_diffrn_reflns_theta_max 26.39
_diffrn_reflns_theta_min 1.72
_exptl_absorpt_coefficient_mu 0.191
_exptl_absorpt_correction_T_max 0.9363
_exptl_absorpt_correction_T_min 0.9277
_exptl_absorpt_correction_type multi-scan
_exptl_absorpt_process_details 'SADABS (Sheldrick, 2008)'
_exptl_crystal_colour Colorless
_exptl_crystal_density_diffrn 1.354
_exptl_crystal_density_method 'not measured'
_exptl_crystal_description Block
_exptl_crystal_F_000 872
_exptl_crystal_size_max 0.40
_exptl_crystal_size_mid 0.35
_exptl_crystal_size_min 0.35
_refine_diff_density_max 0.428
_refine_diff_density_min -0.281
_refine_diff_density_rms 0.046
_refine_ls_abs_structure_details 'Flack H D (1983), Acta Cryst. A39, 876-881'
_refine_ls_abs_structure_Flack -0.03(8)
_refine_ls_extinction_method none
_refine_ls_goodness_of_fit_ref 1.044
_refine_ls_hydrogen_treatment constr
_refine_ls_matrix_type full
_refine_ls_number_parameters 264
_refine_ls_number_reflns 4144
_refine_ls_number_restraints 0
_refine_ls_restrained_S_all 1.044
_refine_ls_R_factor_all 0.0504
_refine_ls_R_factor_gt 0.0371
_refine_ls_shift/su_max 0.000
_refine_ls_shift/su_mean 0.000
_refine_ls_structure_factor_coef Fsqd
_refine_ls_weighting_details 'calc w=1/[\s^2^(Fo^2^)+(0.0387P)^2^+0.8883P] where P=(Fo^2^+2Fc^2^)/3'
_refine_ls_weighting_scheme calc
_refine_ls_wR_factor_gt 0.0838
_refine_ls_wR_factor_ref 0.0911
_reflns_number_gt 3575
_reflns_number_total 4144
_reflns_threshold_expression >2sigma(I)
_cod_data_source_file ol101418d_si_003.cif
_cod_data_source_block 10026a
_cod_depositor_comments
;
The following automatic conversions were performed:

'_symmetry_cell_setting' value 'Orthorhombic' changed to
'orthorhombic' according to
/home/saulius/struct/CIF-dictionaries/cif_core.dic dictionary named
'cif_core.dic' version 2.4.2 from
2011-04-26.

'_exptl_absorpt_correction_type' value 'Multi-scan'
changed to 'multi-scan' according to
/home/saulius/struct/CIF-dictionaries/cif_core.dic dictionary named
'cif_core.dic' version 2.4.2 from 2011-04-26.

Automatic conversion script
Id: cif_fix_values 1715 2011-07-08 13:25:40Z adriana 
;
_cod_original_cell_volume 2018.4(4)
_cod_original_sg_symbol_H-M P2(1)2(1)2(1)
_cod_database_code 1503116

loop_
_symmetry_equiv_pos_as_xyz
'x, y, z'
'-x+1/2, -y, z+1/2'
'-x, y+1/2, -z+1/2'
'x+1/2, -y+1/2, -z'

loop_
_atom_site_label
_atom_site_type_symbol
_atom_site_fract_x
_atom_site_fract_y
_atom_site_fract_z
_atom_site_U_iso_or_equiv
_atom_site_adp_type
_atom_site_occupancy
_atom_site_symmetry_multiplicity
_atom_site_calc_flag
_atom_site_refinement_flags
S1 S 0.42577(7) 0.55860(5) 0.35011(2) 0.02448(13) Uani 1 1 d .
O1 O 0.5677(2) 0.48472(16) 0.36333(7) 0.0326(4) Uani 1 1 d .
O2 O 0.4070(2) 0.68764(15) 0.37227(7) 0.0303(4) Uani 1 1 d .
O3 O -0.0747(2) 0.44279(17) 0.27515(7) 0.0405(4) Uani 1 1 d .
O4 O 0.3748(2) 0.59264(17) 0.10377(7) 0.0374(4) Uani 1 1 d .
N1 N 0.2707(2) 0.47390(17) 0.37373(8) 0.0244(4) Uani 1 1 d .
C1 C 0.1246(3) 0.5365(2) 0.38926(9) 0.0221(5) Uani 1 1 d .
C2 C -0.0485(3) 0.5099(2) 0.37013(9) 0.0249(5) Uani 1 1 d .
H2B H -0.0884 0.4229 0.3829 0.030 Uiso 1 1 calc R
C3 C -0.0803(3) 0.5332(2) 0.30813(9) 0.0270(5) Uani 1 1 d .
C4 C -0.1186(3) 0.6694(2) 0.28824(10) 0.0310(6) Uani 1 1 d .
H4A H -0.2333 0.6719 0.2764 0.037 Uiso 1 1 calc R
H4B H -0.0519 0.6881 0.2546 0.037 Uiso 1 1 calc R
C5 C -0.0910(3) 0.7776(2) 0.33124(10) 0.0300(5) Uani 1 1 d .
H5A H 0.0265 0.7907 0.3368 0.036 Uiso 1 1 calc R
H5B H -0.1375 0.8600 0.3169 0.036 Uiso 1 1 calc R
C6 C -0.1693(3) 0.7426(2) 0.38688(10) 0.0282(5) Uani 1 1 d .
H6A H -0.2861 0.7272 0.3809 0.034 Uiso 1 1 calc R
H6B H -0.1576 0.8164 0.4134 0.034 Uiso 1 1 calc R
C7 C -0.0929(3) 0.6214(2) 0.41252(9) 0.0246(5) Uani 1 1 d .
H7A H -0.1567 0.5881 0.4452 0.029 Uiso 1 1 calc R
C8 C 0.0859(3) 0.6300(2) 0.42598(8) 0.0241(5) Uani 1 1 d .
C9 C 0.1749(3) 0.7165(2) 0.46574(10) 0.0310(5) Uani 1 1 d .
H9A H 0.2760 0.6745 0.4771 0.047 Uiso 1 1 calc R
H9B H 0.1080 0.7326 0.4991 0.047 Uiso 1 1 calc R
H9C H 0.1990 0.7994 0.4471 0.047 Uiso 1 1 calc R
C10 C 0.2583(3) 0.3366(2) 0.35539(10) 0.0278(5) Uani 1 1 d .
H10A H 0.3655 0.3062 0.3424 0.033 Uiso 1 1 calc R
H10B H 0.1823 0.3305 0.3233 0.033 Uiso 1 1 calc R
C11 C 0.2000(3) 0.2499(2) 0.40265(9) 0.0237(5) Uani 1 1 d .
C12 C 0.1041(3) 0.1436(2) 0.39010(12) 0.0390(6) Uani 1 1 d .
H12A H 0.0718 0.1281 0.3523 0.047 Uiso 1 1 calc R
C13 C 0.0551(4) 0.0598(3) 0.43231(13) 0.0485(7) Uani 1 1 d .
H13A H -0.0110 -0.0129 0.4233 0.058 Uiso 1 1 calc R
C14 C 0.1010(4) 0.0806(3) 0.48696(12) 0.0433(7) Uani 1 1 d .
H14A H 0.0678 0.0221 0.5157 0.052 Uiso 1 1 calc R
C15 C 0.1954(4) 0.1866(3) 0.50006(11) 0.0428(7) Uani 1 1 d .
H15A H 0.2270 0.2021 0.5379 0.051 Uiso 1 1 calc R
C16 C 0.2442(3) 0.2707(2) 0.45780(10) 0.0331(6) Uani 1 1 d .
H16A H 0.3093 0.3439 0.4670 0.040 Uiso 1 1 calc R
C17 C 0.4107(3) 0.5660(2) 0.27642(9) 0.0238(5) Uani 1 1 d .
C18 C 0.3123(3) 0.6591(2) 0.25082(10) 0.0264(5) Uani 1 1 d .
H18A H 0.2520 0.7183 0.2732 0.032 Uiso 1 1 calc R
C19 C 0.3028(3) 0.6649(2) 0.19337(10) 0.0308(5) Uani 1 1 d .
H19A H 0.2354 0.7279 0.1759 0.037 Uiso 1 1 calc R
C20 C 0.3920(3) 0.5784(2) 0.16013(9) 0.0274(5) Uani 1 1 d .
C21 C 0.4909(3) 0.4857(2) 0.18541(10) 0.0291(5) Uani 1 1 d .
H21A H 0.5518 0.4270 0.1630 0.035 Uiso 1 1 calc R
C22 C 0.4996(3) 0.4801(2) 0.24376(10) 0.0278(5) Uani 1 1 d .
H22A H 0.5668 0.4171 0.2614 0.033 Uiso 1 1 calc R
C23 C 0.4717(3) 0.5117(3) 0.06819(10) 0.0371(6) Uani 1 1 d .
H23A H 0.4522 0.5346 0.0287 0.056 Uiso 1 1 calc R
H23B H 0.4431 0.4203 0.0744 0.056 Uiso 1 1 calc R
H23C H 0.5862 0.5249 0.0771 0.056 Uiso 1 1 calc R

loop_
_atom_site_aniso_label
_atom_site_aniso_U_11
_atom_site_aniso_U_22
_atom_site_aniso_U_33
_atom_site_aniso_U_23
_atom_site_aniso_U_13
_atom_site_aniso_U_12
S1 0.0221(3) 0.0227(3) 0.0286(3) 0.0002(2) 0.0002(2) -0.0024(2)
O1 0.0263(8) 0.0372(9) 0.0345(9) 0.0022(7) -0.0029(8) 0.0018(8)
O2 0.0320(9) 0.0244(8) 0.0346(9) -0.0050(7) 0.0052(8) -0.0074(7)
O3 0.0464(11) 0.0407(10) 0.0345(9) -0.0120(8) -0.0050(9) 0.0053(10)
O4 0.0449(11) 0.0378(10) 0.0296(9) 0.0033(8) 0.0015(8) 0.0050(8)
N1 0.0266(10) 0.0163(10) 0.0304(10) 0.0008(8) 0.0045(8) -0.0004(8)
C1 0.0233(11) 0.0195(11) 0.0236(10) 0.0046(9) 0.0002(9) -0.0027(9)
C2 0.0249(12) 0.0213(11) 0.0284(11) -0.0005(9) 0.0022(10) -0.0041(9)
C3 0.0210(11) 0.0310(12) 0.0291(11) -0.0054(10) 0.0004(10) -0.0025(10)
C4 0.0302(13) 0.0351(14) 0.0277(12) 0.0040(11) -0.0042(10) 0.0017(11)
C5 0.0281(12) 0.0243(11) 0.0376(13) 0.0035(9) -0.0028(11) 0.0022(10)
C6 0.0251(12) 0.0279(13) 0.0316(13) -0.0058(10) 0.0028(10) 0.0004(10)
C7 0.0254(12) 0.0224(11) 0.0258(11) -0.0036(9) 0.0059(10) -0.0012(10)
C8 0.0288(12) 0.0231(11) 0.0206(11) 0.0021(8) 0.0010(10) -0.0022(10)
C9 0.0366(14) 0.0291(13) 0.0274(13) -0.0051(10) -0.0015(11) -0.0016(11)
C10 0.0355(13) 0.0176(10) 0.0305(12) -0.0013(10) 0.0013(10) -0.0017(10)
C11 0.0231(11) 0.0179(11) 0.0303(12) 0.0034(9) -0.0019(10) 0.0024(9)
C12 0.0452(16) 0.0256(13) 0.0463(15) 0.0038(12) -0.0166(13) -0.0064(11)
C13 0.0441(16) 0.0292(13) 0.072(2) 0.0165(14) -0.0072(15) -0.0077(14)
C14 0.0452(17) 0.0293(14) 0.0553(17) 0.0179(12) 0.0160(14) 0.0109(12)
C15 0.065(2) 0.0357(15) 0.0278(14) 0.0009(11) 0.0050(13) 0.0186(14)
C16 0.0442(15) 0.0216(12) 0.0336(13) -0.0040(10) -0.0047(11) 0.0021(11)
C17 0.0226(11) 0.0211(10) 0.0278(11) 0.0028(9) 0.0015(9) -0.0033(10)
C18 0.0236(12) 0.0211(11) 0.0345(13) 0.0027(10) 0.0049(10) 0.0010(9)
C19 0.0290(12) 0.0252(12) 0.0381(14) 0.0085(11) -0.0009(11) 0.0047(10)
C20 0.0265(12) 0.0273(12) 0.0284(12) 0.0048(10) 0.0012(9) -0.0058(9)
C21 0.0311(12) 0.0226(12) 0.0336(13) -0.0032(10) 0.0037(10) 0.0014(10)
C22 0.0270(11) 0.0221(11) 0.0343(13) 0.0032(10) -0.0013(10) 0.0042(10)
C23 0.0490(17) 0.0330(14) 0.0295(13) -0.0027(11) 0.0040(11) -0.0101(12)

loop_
_atom_type_symbol
_atom_type_description
_atom_type_scat_dispersion_real
_atom_type_scat_dispersion_imag
_atom_type_scat_source
C C 0.0033 0.0016 'International Tables Vol C Tables 4.2.6.8 and 6.1.1.4'
H H 0.0000 0.0000 'International Tables Vol C Tables 4.2.6.8 and 6.1.1.4'
N N 0.0061 0.0033 'International Tables Vol C Tables 4.2.6.8 and 6.1.1.4'
O O 0.0106 0.0060 'International Tables Vol C Tables 4.2.6.8 and 6.1.1.4'
S S 0.1246 0.1234 'International Tables Vol C Tables 4.2.6.8 and 6.1.1.4'

loop_
_geom_angle_atom_site_label_1
_geom_angle_atom_site_label_2
_geom_angle_atom_site_label_3
_geom_angle
O1 S1 O2 119.86(10)
O1 S1 N1 106.48(9)
O2 S1 N1 106.18(10)
O1 S1 C17 107.42(10)
O2 S1 C17 108.53(10)
N1 S1 C17 107.85(10)
C20 O4 C23 117.48(19)
C1 N1 C10 116.73(18)
C1 N1 S1 120.82(14)
C10 N1 S1 117.19(15)
C8 C1 N1 134.4(2)
C8 C1 C2 95.62(19)
N1 C1 C2 129.85(19)
C3 C2 C1 115.06(19)
C3 C2 C7 117.84(19)
C1 C2 C7 84.14(16)
C3 C2 H2B 112.3
C1 C2 H2B 112.3
C7 C2 H2B 112.3
O3 C3 C4 121.0(2)
O3 C3 C2 119.9(2)
C4 C3 C2 119.16(19)
C3 C4 C5 115.73(19)
C3 C4 H4A 108.3
C5 C4 H4A 108.3
C3 C4 H4B 108.3
C5 C4 H4B 108.3
H4A C4 H4B 107.4
C6 C5 C4 110.27(19)
C6 C5 H5A 109.6
C4 C5 H5A 109.6
C6 C5 H5B 109.6
C4 C5 H5B 109.6
H5A C5 H5B 108.1
C5 C6 C7 111.41(19)
C5 C6 H6A 109.3
C7 C6 H6A 109.3
C5 C6 H6B 109.3
C7 C6 H6B 109.3
H6A C6 H6B 108.0
C8 C7 C6 116.21(19)
C8 C7 C2 87.07(16)
C6 C7 C2 115.98(18)
C8 C7 H7A 111.8
C6 C7 H7A 111.8
C2 C7 H7A 111.8
C1 C8 C9 136.3(2)
C1 C8 C7 93.15(18)
C9 C8 C7 130.5(2)
C8 C9 H9A 109.5
C8 C9 H9B 109.5
H9A C9 H9B 109.5
C8 C9 H9C 109.5
H9A C9 H9C 109.5
H9B C9 H9C 109.5
N1 C10 C11 111.44(18)
N1 C10 H10A 109.3
C11 C10 H10A 109.3
N1 C10 H10B 109.3
C11 C10 H10B 109.3
H10A C10 H10B 108.0
C16 C11 C12 118.7(2)
C16 C11 C10 122.0(2)
C12 C11 C10 119.3(2)
C13 C12 C11 120.3(2)
C13 C12 H12A 119.9
C11 C12 H12A 119.9
C14 C13 C12 120.6(3)
C14 C13 H13A 119.7
C12 C13 H13A 119.7
C13 C14 C15 119.7(3)
C13 C14 H14A 120.2
C15 C14 H14A 120.2
C14 C15 C16 119.7(3)
C14 C15 H15A 120.1
C16 C15 H15A 120.1
C11 C16 C15 121.0(2)
C11 C16 H16A 119.5
C15 C16 H16A 119.5
C22 C17 C18 120.2(2)
C22 C17 S1 119.49(17)
C18 C17 S1 120.33(17)
C19 C18 C17 119.8(2)
C19 C18 H18A 120.1
C17 C18 H18A 120.1
C18 C19 C20 120.3(2)
C18 C19 H19A 119.8
C20 C19 H19A 119.8
O4 C20 C21 124.2(2)
O4 C20 C19 115.7(2)
C21 C20 C19 120.1(2)
C22 C21 C20 119.3(2)
C22 C21 H21A 120.3
C20 C21 H21A 120.3
C17 C22 C21 120.3(2)
C17 C22 H22A 119.9
C21 C22 H22A 119.9
O4 C23 H23A 109.5
O4 C23 H23B 109.5
H23A C23 H23B 109.5
O4 C23 H23C 109.5
H23A C23 H23C 109.5
H23B C23 H23C 109.5

loop_
_geom_bond_atom_site_label_1
_geom_bond_atom_site_label_2
_geom_bond_distance
S1 O1 1.4333(17)
S1 O2 1.4350(16)
S1 N1 1.6486(19)
S1 C17 1.756(2)
O3 C3 1.216(3)
O4 C20 1.354(3)
O4 C23 1.431(3)
N1 C1 1.418(3)
N1 C10 1.480(3)
C1 C8 1.336(3)
C1 C2 1.527(3)
C2 C3 1.514(3)
C2 C7 1.569(3)
C2 H2B 1.0000
C3 C4 1.510(3)
C4 C5 1.527(3)
C4 H4A 0.9900
C4 H4B 0.9900
C5 C6 1.515(3)
C5 H5A 0.9900
C5 H5B 0.9900
C6 C7 1.524(3)
C6 H6A 0.9900
C6 H6B 0.9900
C7 C8 1.516(3)
C7 H7A 1.0000
C8 C9 1.491(3)
C9 H9A 0.9800
C9 H9B 0.9800
C9 H9C 0.9800
C10 C11 1.512(3)
C10 H10A 0.9900
C10 H10B 0.9900
C11 C16 1.376(3)
C11 C12 1.383(3)
C12 C13 1.382(4)
C12 H12A 0.9500
C13 C14 1.369(4)
C13 H13A 0.9500
C14 C15 1.377(4)
C14 H14A 0.9500
C15 C16 1.384(4)
C15 H15A 0.9500
C16 H16A 0.9500
C17 C22 1.386(3)
C17 C18 1.396(3)
C18 C19 1.367(3)
C18 H18A 0.9500
C19 C20 1.399(3)
C19 H19A 0.9500
C20 C21 1.391(3)
C21 C22 1.388(4)
C21 H21A 0.9500
C22 H22A 0.9500
C23 H23A 0.9800
C23 H23B 0.9800
C23 H23C 0.9800

loop_
_geom_torsion_atom_site_label_1
_geom_torsion_atom_site_label_2
_geom_torsion_atom_site_label_3
_geom_torsion_atom_site_label_4
_geom_torsion
O1 S1 N1 C1 153.43(17)
O2 S1 N1 C1 24.6(2)
C17 S1 N1 C1 -91.53(18)
O1 S1 N1 C10 -53.01(18)
O2 S1 N1 C10 178.20(16)
C17 S1 N1 C10 62.02(19)
C10 N1 C1 C8 148.8(2)
S1 N1 C1 C8 -57.5(3)
C10 N1 C1 C2 -26.9(3)
S1 N1 C1 C2 126.8(2)
C8 C1 C2 C3 119.0(2)
N1 C1 C2 C3 -64.1(3)
C8 C1 C2 C7 0.97(17)
N1 C1 C2 C7 177.9(2)
C1 C2 C3 O3 96.0(3)
C7 C2 C3 O3 -167.2(2)
C1 C2 C3 C4 -84.0(3)
C7 C2 C3 C4 12.9(3)
O3 C3 C4 C5 -168.9(2)
C2 C3 C4 C5 11.1(3)
C3 C4 C5 C6 -49.1(3)
C4 C5 C6 C7 63.3(3)
C5 C6 C7 C8 60.7(3)
C5 C6 C7 C2 -39.4(3)
C3 C2 C7 C8 -116.2(2)
C1 C2 C7 C8 -0.85(15)
C3 C2 C7 C6 1.7(3)
C1 C2 C7 C6 117.0(2)
N1 C1 C8 C9 3.5(5)
C2 C1 C8 C9 -179.9(3)
N1 C1 C8 C7 -177.7(2)
C2 C1 C8 C7 -1.00(18)
C6 C7 C8 C1 -116.7(2)
C2 C7 C8 C1 0.97(17)
C6 C7 C8 C9 62.3(3)
C2 C7 C8 C9 179.9(2)
C1 N1 C10 C11 -64.2(3)
S1 N1 C10 C11 141.16(17)
N1 C10 C11 C16 -35.8(3)
N1 C10 C11 C12 146.6(2)
C16 C11 C12 C13 -0.4(4)
C10 C11 C12 C13 177.2(2)
C11 C12 C13 C14 -0.2(4)
C12 C13 C14 C15 0.7(4)
C13 C14 C15 C16 -0.5(4)
C12 C11 C16 C15 0.6(4)
C10 C11 C16 C15 -177.0(2)
C14 C15 C16 C11 -0.1(4)
O1 S1 C17 C22 16.3(2)
O2 S1 C17 C22 147.29(19)
N1 S1 C17 C22 -98.1(2)
O1 S1 C17 C18 -162.50(18)
O2 S1 C17 C18 -31.5(2)
N1 S1 C17 C18 83.1(2)
C22 C17 C18 C19 0.4(3)
S1 C17 C18 C19 179.27(18)
C17 C18 C19 C20 -0.4(4)
C23 O4 C20 C21 -3.6(3)
C23 O4 C20 C19 176.1(2)
C18 C19 C20 O4 -179.7(2)
C18 C19 C20 C21 0.1(3)
O4 C20 C21 C22 179.9(2)
C19 C20 C21 C22 0.1(3)
C18 C17 C22 C21 -0.3(4)
S1 C17 C22 C21 -179.09(18)
C20 C21 C22 C17 0.0(4)
